data_2000864
loop_
_publ_author_name
'Mar, A.'
'Ibers, J. A.'

_publ_section_title
;
 Structure of europium zirconium selenide, EuZrSe~3~
;
_journal_issue 5
_journal_name_full 'Acta Crystallographica Section C'
_journal_page_first 771
_journal_page_last 773
_journal_paper_doi 10.1107/S0108270191011599
_journal_volume 48
_journal_year 1992
_chemical_formula_sum 'Eu Se3 Zr'
_chemical_formula_weight 480.07
_space_group_IT_number 62
_space_group_name_Hall '-P 2ac 2n'
_space_group_name_H-M_alt 'P n m a'
_symmetry_cell_setting orthorhombic
_symmetry_space_group_name_Hall '-P 2ac 2n'
_symmetry_space_group_name_H-M 'P n m a'
_cell_angle_alpha 90
_cell_angle_beta 90
_cell_angle_gamma 90
_cell_formula_units_Z 4
_cell_length_a 8.849(2)
_cell_length_b 3.9370(10)
_cell_length_c 14.348(5)
_cell_volume 499.9(2)
_diffrn_radiation_type Mo
_diffrn_radiation_wavelength 0.7093
_exptl_absorpt_coefficient_mu 35.96
_exptl_crystal_density_diffrn 6.38
_exptl_crystal_F_000 805
_cod_data_source_file st0540.cif
_cod_data_source_block st0540a
_cod_original_formula_sum 'Eu1 Se3 Zr1'
_cod_database_code 2000864

loop_
_space_group_symop_id
_space_group_symop_operation_xyz
1 x,y,z
2 -x+1/2,-y,z+1/2
3 x+1/2,-y+1/2,-z+1/2
4 -x,y+1/2,-z
5 -x,-y,-z
6 x+1/2,y,-z+1/2
7 -x+1/2,y+1/2,z+1/2
8 x,-y+1/2,z

loop_
_atom_site_label
_atom_site_fract_x
_atom_site_fract_y
_atom_site_fract_z
Eu .43709(9) .25 .67788(6)
Zr .17075(16) .25 .44279(11)
Se(1) .02024(16) .25 .608885(10)
Se(2) .15885(15) .25 .01390(11)
Se(3) .29268(16) .25 .28081(10)
